data_4109647
loop_
_publ_author_name
'Brad C. Bailey'
'Hongjun Fan'
'John C. Huffman'
'Mu-Hyun Baik'
'Daniel J. Mindiola'

_publ_section_title
;
 Intermolecular C-H Bond Activation Reactions Promoted by Transient
 Titanium Alkylidynes. Synthesis, Reactivity, Kinetic, and Theoretical
 Studies of the Ti\\tbC Linkage
;
_journal_name_full 'Journal of the American Chemical Society'
_journal_page_first 8781
_journal_page_last 8793
_journal_paper_doi 10.1021/ja070989q
_journal_volume 129
_journal_year 2007
_chemical_formula_sum 'C37 H53 F2 N P2 Ti'
_chemical_formula_weight 659.64
_chemical_name_systematic
; 
 ? 
;
_space_group_IT_number 14
_symmetry_cell_setting monoclinic
_symmetry_space_group_name_Hall '-P 2ybc'
_symmetry_space_group_name_H-M 'P 1 21/c 1'
_atom_sites_solution_hydrogens geom
_atom_sites_solution_primary direct
_atom_sites_solution_secondary difmap
_audit_creation_method SHELXL-97
_cell_angle_alpha 90.00
_cell_angle_beta 115.348(12)
_cell_angle_gamma 90.00
_cell_formula_units_Z 4
_cell_length_a 18.394(6)
_cell_length_b 10.618(3)
_cell_length_c 21.012(5)
_cell_measurement_reflns_used 974
_cell_measurement_temperature 125(2)
_cell_measurement_theta_max 27.12
_cell_measurement_theta_min 2.32
_cell_volume 3708.7(19)
_computing_cell_refinement 'SAINT (Bruker, 1999)'
_computing_data_collection 'SMART (Bruker, 1999)'
_computing_data_reduction 'SAINT (Bruker, 1999), XTEL (local package)'
_computing_molecular_graphics 'Reciprocal Net (http://recipnet.org)'
_computing_structure_refinement 'SHELXL-97 (Sheldrick, 1997)'
_computing_structure_solution 'SHELXS-97 (Sheldrick, 1990)'
_diffrn_ambient_temperature 125(2)
_diffrn_detector 'CCD area detector'
_diffrn_detector_area_resol_mean 44.52
_diffrn_detector_type 'Bruker SMART 6000'
_diffrn_measured_fraction_theta_full 0.998
_diffrn_measured_fraction_theta_max 0.998
_diffrn_measurement_details '   0.30 degree frames measured for 15.16 seconds each'
_diffrn_measurement_device 'three-circle goniometer with fixed chi'
_diffrn_measurement_device_type 'Bruker Platform goniometer'
_diffrn_measurement_method '\w scans'
_diffrn_radiation_monochromator graphite
_diffrn_radiation_source 'fine-focus sealed tube'
_diffrn_radiation_type MoK\a
_diffrn_radiation_wavelength 0.71073
_diffrn_reflns_av_R_equivalents 0.0684
_diffrn_reflns_av_sigmaI/netI 0.0452
_diffrn_reflns_limit_h_max 23
_diffrn_reflns_limit_h_min -23
_diffrn_reflns_limit_k_max 13
_diffrn_reflns_limit_k_min -13
_diffrn_reflns_limit_l_max 27
_diffrn_reflns_limit_l_min -27
_diffrn_reflns_number 68615
_diffrn_reflns_theta_full 27.54
_diffrn_reflns_theta_max 27.54
_diffrn_reflns_theta_min 1.22
_diffrn_standards_decay_% 0.0
_exptl_absorpt_coefficient_mu 0.352
_exptl_absorpt_correction_type none
_exptl_crystal_colour orange
_exptl_crystal_density_diffrn 1.181
_exptl_crystal_description prism
_exptl_crystal_F_000 1408
_exptl_crystal_size_max 0.20
_exptl_crystal_size_mid 0.17
_exptl_crystal_size_min 0.10
_refine_diff_density_max 0.472
_refine_diff_density_min -0.184
_refine_diff_density_rms 0.049
_refine_ls_extinction_method none
_refine_ls_goodness_of_fit_ref 0.965
_refine_ls_hydrogen_treatment mixed
_refine_ls_matrix_type full
_refine_ls_number_parameters 651
_refine_ls_number_reflns 8538
_refine_ls_number_restraints 0
_refine_ls_restrained_S_all 0.965
_refine_ls_R_factor_all 0.0538
_refine_ls_R_factor_gt 0.0331
_refine_ls_shift/su_max 0.001
_refine_ls_shift/su_mean 0.000
_refine_ls_structure_factor_coef Fsqd
_refine_ls_weighting_details 'calc w=1/[\s^2^(Fo^2^)+(0.0473P)^2^+0.0000P] where P=(Fo^2^+2Fc^2^)/3'
_refine_ls_weighting_scheme calc
_refine_ls_wR_factor_gt 0.0785
_refine_ls_wR_factor_ref 0.0889
_reflns_number_gt 6165
_reflns_number_total 8538
_reflns_threshold_expression >2sigma(I)
_cod_data_source_file ja070989qsi20070211_102527.cif
_cod_data_source_block 06015
_cod_original_cell_volume 3708.7(17)
_cod_original_sg_symbol_H-M 'P 1 21/c 1 '
_cod_database_code 4109647

loop_
_symmetry_equiv_pos_as_xyz
'x, y, z'
'-x, y+1/2, -z+1/2'
'-x, -y, -z'
'x, -y-1/2, z-1/2'

loop_
_atom_site_label
_atom_site_type_symbol
_atom_site_fract_x
_atom_site_fract_y
_atom_site_fract_z
_atom_site_U_iso_or_equiv
_atom_site_adp_type
_atom_site_occupancy
_atom_site_symmetry_multiplicity
_atom_site_calc_flag
_atom_site_refinement_flags
_atom_site_disorder_assembly
_atom_site_disorder_group
Ti1 Ti 0.234720(16) 0.77753(3) 0.265850(14) 0.02277(8) Uani 1 1 d . . .
P2 P 0.14160(2) 0.58311(4) 0.20661(2) 0.02429(10) Uani 1 1 d . A .
C3 C 0.21144(9) 0.50247(15) 0.17973(8) 0.0243(3) Uani 1 1 d . . .
C4 C 0.19053(10) 0.41268(15) 0.12605(9) 0.0279(4) Uani 1 1 d . A .
C5 C 0.24724(10) 0.35794(15) 0.10726(9) 0.0303(4) Uani 1 1 d . . .
C6 C 0.22287(14) 0.2662(2) 0.04700(11) 0.0402(5) Uani 1 1 d . A .
C7 C 0.32737(11) 0.39477(16) 0.14475(9) 0.0315(4) Uani 1 1 d . A .
C8 C 0.34982(11) 0.48332(16) 0.19805(9) 0.0294(4) Uani 1 1 d . . .
C9 C 0.29253(9) 0.54036(14) 0.21627(8) 0.0237(3) Uani 1 1 d . A .
N10 N 0.31114(7) 0.63779(12) 0.26654(7) 0.0243(3) Uani 1 1 d . A .
C11 C 0.38771(9) 0.63965(15) 0.32404(8) 0.0245(3) Uani 1 1 d . . .
C12 C 0.42775(10) 0.52908(16) 0.35881(9) 0.0280(4) Uani 1 1 d . A .
C13 C 0.50124(10) 0.53514(18) 0.41709(9) 0.0309(4) Uani 1 1 d . . .
C14 C 0.53859(10) 0.64961(17) 0.44384(8) 0.0312(4) Uani 1 1 d . A .
C15 C 0.62011(12) 0.6532(2) 0.50635(10) 0.0436(5) Uani 1 1 d . . .
C16 C 0.49920(10) 0.75930(17) 0.41091(9) 0.0297(4) Uani 1 1 d . . .
C17 C 0.42472(9) 0.75673(15) 0.35140(8) 0.0260(3) Uani 1 1 d . A .
P18 P 0.36880(3) 0.89495(4) 0.30274(2) 0.02618(10) Uani 1 1 d . A .
C19 C 0.04351(10) 0.58212(17) 0.12752(9) 0.0316(4) Uani 1 1 d . . .
C20 C 0.04721(13) 0.6490(2) 0.06485(10) 0.0392(4) Uani 1 1 d . A .
C21 C -0.02079(13) 0.6414(3) 0.14667(14) 0.0481(5) Uani 1 1 d . A .
C22 C 0.12666(11) 0.47096(17) 0.26827(9) 0.0340(4) Uani 1 1 d . . .
C23 C 0.08571(17) 0.3479(2) 0.23396(13) 0.0533(6) Uani 1 1 d . A .
C24 C 0.20694(13) 0.4443(2) 0.33072(11) 0.0417(5) Uani 1 1 d . A .
C25 C 0.39030(11) 1.02843(17) 0.36514(10) 0.0368(4) Uani 1 1 d . . .
C26 C 0.47041(15) 1.0987(2) 0.38590(14) 0.0516(6) Uani 1 1 d . A .
C27 C 0.31885(14) 1.1209(2) 0.33599(13) 0.0460(5) Uani 1 1 d . A .
C28 C 0.41989(11) 0.93460(17) 0.24559(10) 0.0340(4) Uani 1 1 d . . .
C29 C 0.37955(15) 1.0476(2) 0.19760(13) 0.0466(5) Uani 1 1 d . A .
C30 C 0.42307(14) 0.8206(2) 0.20232(12) 0.0412(5) Uani 1 1 d . A .
C31 C 0.23023(10) 0.80183(16) 0.35204(9) 0.0286(4) Uani 1 1 d . A .
C32 C 0.24303(11) 0.80019(18) 0.42832(9) 0.0364(4) Uani 1 1 d . . .
C33 C 0.16927(16) 0.7381(3) 0.43249(13) 0.0573(6) Uani 1 1 d . A .
C34 C 0.31899(16) 0.7258(3) 0.47251(12) 0.0518(6) Uani 1 1 d . A .
C35 C 0.25046(18) 0.9345(2) 0.45761(13) 0.0550(6) Uani 1 1 d . A .
C36 C 0.1510(4) 0.9068(6) 0.1893(3) 0.0288(11) Uani 0.723(3) 1 d P A 1
C37 C 0.0896(4) 0.9834(6) 0.1919(3) 0.0309(10) Uani 0.723(3) 1 d P A 1
H94 H 0.0791 0.9779 0.2323 0.037 Uiso 0.723(3) 1 calc PR A 1
C38 C 0.0444(5) 1.0655(8) 0.1395(4) 0.0462(15) Uani 0.723(3) 1 d P A 1
H95 H 0.0044 1.1150 0.1449 0.055 Uiso 0.723(3) 1 calc PR A 1
C39 C 0.0564(5) 1.0775(7) 0.0777(5) 0.0496(17) Uani 0.723(3) 1 d P A 1
H96 H 0.0260 1.1352 0.0415 0.059 Uiso 0.723(3) 1 calc PR A 1
C40 C 0.1140(4) 1.0017(9) 0.0727(4) 0.0421(16) Uani 0.723(3) 1 d P A 1
C41 C 0.1585(2) 0.9216(3) 0.1271(2) 0.0359(10) Uani 0.723(3) 1 d P A 1
F42 F 0.12753(12) 1.00413(17) 0.01312(9) 0.0619(6) Uani 0.723(3) 1 d P A 1
F43 F 0.21521(9) 0.84489(16) 0.11662(8) 0.0446(5) Uani 0.723(3) 1 d P A 1
H44 H 0.1343(10) 0.3902(14) 0.1014(8) 0.019(4) Uiso 1 1 d . . .
H45 H 0.1614(14) 0.245(2) 0.0252(11) 0.057(6) Uiso 1 1 d . . .
H46 H 0.2306(12) 0.302(2) 0.0072(12) 0.058(6) Uiso 1 1 d . . .
H47 H 0.2437(13) 0.193(2) 0.0574(11) 0.059(7) Uiso 1 1 d . . .
H48 H 0.3674(10) 0.3561(16) 0.1329(9) 0.029(4) Uiso 1 1 d . . .
H49 H 0.4002(11) 0.5041(15) 0.2203(9) 0.027(5) Uiso 1 1 d . . .
H50 H 0.4017(10) 0.4497(17) 0.3401(9) 0.029(4) Uiso 1 1 d . . .
H51 H 0.5275(10) 0.4602(18) 0.4394(9) 0.034(5) Uiso 1 1 d . . .
H52 H 0.6620(16) 0.600(2) 0.4968(13) 0.081(8) Uiso 1 1 d . . .
H53 H 0.6183(13) 0.626(2) 0.5476(12) 0.058(6) Uiso 1 1 d . . .
H54 H 0.6424(13) 0.739(2) 0.5144(11) 0.051(6) Uiso 1 1 d . . .
H55 H 0.5247(10) 0.8405(16) 0.4282(8) 0.024(4) Uiso 1 1 d . . .
H56 H 0.0288(10) 0.4943(18) 0.1144(9) 0.033(5) Uiso 1 1 d . . .
H57 H 0.0882(12) 0.6214(19) 0.0537(10) 0.046(6) Uiso 1 1 d . . .
H58 H -0.0035(12) 0.6367(19) 0.0248(11) 0.046(6) Uiso 1 1 d . . .
H59 H 0.0531(12) 0.737(2) 0.0723(11) 0.048(6) Uiso 1 1 d . . .
H60 H -0.0660(14) 0.645(2) 0.1089(12) 0.057(7) Uiso 1 1 d . . .
H61 H -0.0257(13) 0.595(2) 0.1864(12) 0.057(7) Uiso 1 1 d . . .
H62 H -0.0040(13) 0.729(2) 0.1627(12) 0.054(6) Uiso 1 1 d . . .
H63 H 0.0913(11) 0.5155(17) 0.2856(9) 0.038(5) Uiso 1 1 d . . .
H64 H 0.0315(15) 0.365(2) 0.1991(12) 0.063(7) Uiso 1 1 d . . .
H65 H 0.0838(14) 0.294(2) 0.2714(13) 0.069(7) Uiso 1 1 d . . .
H66 H 0.1126(13) 0.308(2) 0.2095(12) 0.054(7) Uiso 1 1 d . . .
H67 H 0.2319(12) 0.519(2) 0.3516(11) 0.053(6) Uiso 1 1 d . . .
H68 H 0.2386(12) 0.398(2) 0.3148(11) 0.050(6) Uiso 1 1 d . . .
H69 H 0.1942(12) 0.395(2) 0.3645(11) 0.057(6) Uiso 1 1 d . . .
H70 H 0.3931(10) 0.9911(17) 0.4064(9) 0.035(5) Uiso 1 1 d . . .
H71 H 0.4747(13) 1.161(2) 0.4232(12) 0.065(7) Uiso 1 1 d . . .
H72 H 0.4679(13) 1.148(2) 0.3458(12) 0.063(7) Uiso 1 1 d . . .
H73 H 0.5168(13) 1.046(2) 0.4041(10) 0.046(6) Uiso 1 1 d . . .
H74 H 0.3255(14) 1.182(2) 0.3708(13) 0.069(7) Uiso 1 1 d . . .
H75 H 0.3115(13) 1.160(2) 0.2898(12) 0.061(7) Uiso 1 1 d . . .
H76 H 0.2637(14) 1.077(2) 0.3262(11) 0.062(7) Uiso 1 1 d . . .
H77 H 0.4720(11) 0.9573(18) 0.2785(10) 0.036(5) Uiso 1 1 d . . .
H78 H 0.3783(13) 1.121(2) 0.2235(12) 0.063(7) Uiso 1 1 d . . .
H79 H 0.4035(14) 1.067(2) 0.1712(12) 0.061(7) Uiso 1 1 d . . .
H80 H 0.3177(14) 1.025(2) 0.1623(11) 0.063(7) Uiso 1 1 d . . .
H81 H 0.4496(12) 0.847(2) 0.1715(11) 0.056(6) Uiso 1 1 d . . .
H82 H 0.3669(15) 0.790(2) 0.1699(12) 0.063(7) Uiso 1 1 d . . .
H83 H 0.4504(13) 0.749(2) 0.2315(12) 0.052(6) Uiso 1 1 d . . .
H84 H 0.1845(11) 0.8581(18) 0.3209(10) 0.039(5) Uiso 1 1 d . . .
H85 H 0.1591(13) 0.649(2) 0.4125(12) 0.064(7) Uiso 1 1 d . . .
H86 H 0.1163(16) 0.791(2) 0.4044(13) 0.078(8) Uiso 1 1 d . . .
H87 H 0.1734(13) 0.735(2) 0.4792(13) 0.065(7) Uiso 1 1 d . . .
H88 H 0.3629(15) 0.762(2) 0.4706(13) 0.069(8) Uiso 1 1 d . . .
H89 H 0.3109(14) 0.643(3) 0.4551(13) 0.075(8) Uiso 1 1 d . . .
H90 H 0.3258(12) 0.725(2) 0.5211(13) 0.055(6) Uiso 1 1 d . . .
H91 H 0.2936(14) 0.978(2) 0.4580(11) 0.059(7) Uiso 1 1 d . . .
H92 H 0.1945(15) 0.986(2) 0.4266(12) 0.073(7) Uiso 1 1 d . . .
H93 H 0.2535(13) 0.937(2) 0.5042(12) 0.063(7) Uiso 1 1 d . . .
C36A C 0.1598(11) 0.9044(17) 0.1795(9) 0.021(3) Uiso 0.277(3) 1 d P A 2
C37A C 0.1784(5) 0.9066(9) 0.1233(5) 0.018(2) Uiso 0.277(3) 1 d P A 2
H94A H 0.2191 0.8521 0.1228 0.021 Uiso 0.277(3) 1 calc PR A 2
C38A C 0.1390(12) 0.987(2) 0.0668(13) 0.042(4) Uani 0.277(3) 1 d P A 2
H95A H 0.1541 0.9935 0.0290 0.051 Uiso 0.277(3) 1 calc PR A 2
C39A C 0.0780(13) 1.0556(19) 0.0685(15) 0.059(6) Uani 0.277(3) 1 d P A 2
H96A H 0.0479 1.1051 0.0281 0.071 Uiso 0.277(3) 1 calc PR A 2
C40A C 0.0568(11) 1.061(2) 0.1183(10) 0.047(4) Uani 0.277(3) 1 d P A 2
C41A C 0.1014(14) 0.982(2) 0.1761(11) 0.045(4) Uani 0.277(3) 1 d P A 2
F42A F -0.0052(3) 1.1281(6) 0.1172(4) 0.109(3) Uani 0.277(3) 1 d P A 2
F43A F 0.0705(3) 0.9803(6) 0.2268(3) 0.0750(19) Uani 0.277(3) 1 d P A 2

loop_
_atom_site_aniso_label
_atom_site_aniso_U_11
_atom_site_aniso_U_22
_atom_site_aniso_U_33
_atom_site_aniso_U_23
_atom_site_aniso_U_13
_atom_site_aniso_U_12
Ti1 0.02129(15) 0.02337(15) 0.02385(15) -0.00028(11) 0.00986(12) 0.00193(11)
P2 0.0211(2) 0.0269(2) 0.0256(2) -0.00030(17) 0.01069(17) -0.00028(16)
C3 0.0249(8) 0.0241(8) 0.0252(8) 0.0017(6) 0.0120(7) 0.0011(6)
C4 0.0277(9) 0.0264(9) 0.0280(8) 0.0007(7) 0.0105(7) -0.0019(7)
C5 0.0380(10) 0.0244(8) 0.0299(9) 0.0004(7) 0.0158(8) 0.0023(7)
C6 0.0490(13) 0.0323(11) 0.0388(11) -0.0084(9) 0.0183(10) 0.0018(9)
C7 0.0358(10) 0.0300(9) 0.0340(9) 0.0017(7) 0.0199(8) 0.0070(7)
C8 0.0225(9) 0.0323(9) 0.0333(9) 0.0008(7) 0.0117(8) 0.0013(7)
C9 0.0256(8) 0.0222(8) 0.0237(8) 0.0030(6) 0.0110(7) 0.0028(6)
N10 0.0215(7) 0.0242(7) 0.0263(7) -0.0009(5) 0.0094(6) -0.0005(5)
C11 0.0215(8) 0.0290(8) 0.0253(8) 0.0005(6) 0.0123(7) 0.0007(6)
C12 0.0277(9) 0.0285(9) 0.0284(9) 0.0016(7) 0.0128(7) 0.0013(7)
C13 0.0287(9) 0.0374(10) 0.0269(9) 0.0074(8) 0.0123(7) 0.0064(8)
C14 0.0260(9) 0.0453(11) 0.0221(8) 0.0031(7) 0.0103(7) -0.0009(7)
C15 0.0325(11) 0.0617(15) 0.0279(10) 0.0072(9) 0.0047(9) -0.0043(10)
C16 0.0278(9) 0.0364(10) 0.0261(8) -0.0028(7) 0.0127(7) -0.0063(7)
C17 0.0257(8) 0.0293(9) 0.0256(8) 0.0004(6) 0.0135(7) -0.0007(6)
P18 0.0262(2) 0.0245(2) 0.0291(2) -0.00082(17) 0.01298(18) -0.00205(16)
C19 0.0224(9) 0.0342(10) 0.0336(9) -0.0030(8) 0.0076(7) -0.0016(7)
C20 0.0341(11) 0.0420(12) 0.0317(10) 0.0022(8) 0.0046(9) 0.0002(9)
C21 0.0243(11) 0.0624(15) 0.0540(14) -0.0018(12) 0.0133(10) 0.0061(10)
C22 0.0369(10) 0.0365(10) 0.0343(10) 0.0026(8) 0.0207(8) -0.0040(8)
C23 0.0650(16) 0.0475(14) 0.0492(14) 0.0015(11) 0.0263(13) -0.0237(12)
C24 0.0480(12) 0.0399(12) 0.0363(11) 0.0098(9) 0.0173(10) 0.0004(10)
C25 0.0404(11) 0.0305(10) 0.0386(10) -0.0083(8) 0.0160(9) -0.0071(8)
C26 0.0471(14) 0.0385(12) 0.0623(15) -0.0126(11) 0.0169(12) -0.0139(10)
C27 0.0528(13) 0.0315(11) 0.0531(13) -0.0098(10) 0.0221(11) 0.0020(9)
C28 0.0314(10) 0.0345(10) 0.0407(10) 0.0064(8) 0.0197(9) -0.0013(8)
C29 0.0594(15) 0.0377(12) 0.0556(14) 0.0152(10) 0.0369(13) 0.0057(10)
C30 0.0489(13) 0.0412(11) 0.0452(12) 0.0075(9) 0.0314(11) 0.0070(9)
C31 0.0266(9) 0.0301(9) 0.0289(9) 0.0000(7) 0.0117(7) 0.0016(7)
C32 0.0412(10) 0.0429(11) 0.0282(9) -0.0035(8) 0.0179(8) -0.0007(8)
C33 0.0615(16) 0.0804(19) 0.0435(13) -0.0053(13) 0.0352(12) -0.0159(14)
C34 0.0581(15) 0.0617(16) 0.0285(11) 0.0023(10) 0.0118(10) 0.0059(12)
C35 0.0745(18) 0.0550(14) 0.0439(13) -0.0154(11) 0.0335(13) -0.0040(13)
C36 0.027(2) 0.0305(19) 0.029(2) -0.0019(15) 0.0114(17) 0.0002(14)
C37 0.024(3) 0.0330(16) 0.038(3) 0.0003(19) 0.0159(17) 0.0066(16)
C38 0.036(3) 0.036(2) 0.053(4) -0.005(2) 0.007(2) 0.0080(19)
C39 0.049(4) 0.023(3) 0.045(3) 0.004(2) -0.011(3) 0.009(2)
C40 0.050(5) 0.038(3) 0.030(2) 0.002(2) 0.009(3) -0.009(3)
C41 0.031(2) 0.0331(18) 0.042(2) -0.0041(12) 0.0143(16) 0.0028(14)
F42 0.0906(14) 0.0533(11) 0.0317(10) 0.0044(8) 0.0164(9) -0.0183(10)
F43 0.0453(10) 0.0533(11) 0.0380(9) -0.0033(7) 0.0206(7) 0.0024(8)
C38A 0.046(10) 0.038(7) 0.037(7) -0.003(5) 0.012(6) -0.018(7)
C39A 0.048(12) 0.022(8) 0.066(11) 0.001(7) -0.013(7) 0.018(6)
C40A 0.031(7) 0.042(6) 0.044(11) 0.005(8) -0.006(7) 0.014(5)
C41A 0.038(7) 0.066(7) 0.052(8) -0.011(6) 0.040(5) -0.009(5)
F42A 0.056(3) 0.072(4) 0.142(6) -0.031(4) -0.013(4) 0.038(3)
F43A 0.048(3) 0.093(4) 0.086(4) -0.021(3) 0.030(3) 0.022(3)

loop_
_atom_type_symbol
_atom_type_description
_atom_type_scat_dispersion_real
_atom_type_scat_dispersion_imag
_atom_type_scat_source
C C 0.0033 0.0016 'International Tables Vol C Tables 4.2.6.8 and 6.1.1.4'
H H 0.0000 0.0000 'International Tables Vol C Tables 4.2.6.8 and 6.1.1.4'
N N 0.0061 0.0033 'International Tables Vol C Tables 4.2.6.8 and 6.1.1.4'
F F 0.0171 0.0103 'International Tables Vol C Tables 4.2.6.8 and 6.1.1.4'
P P 0.1023 0.0942 'International Tables Vol C Tables 4.2.6.8 and 6.1.1.4'
Ti Ti 0.2776 0.4457 'International Tables Vol C Tables 4.2.6.8 and 6.1.1.4'

loop_
_geom_angle_atom_site_label_1
_geom_angle_atom_site_label_2
_geom_angle_atom_site_label_3
_geom_angle
C31 Ti1 N10 114.23(7)
C31 Ti1 C36 108.63(16)
N10 Ti1 C36 137.10(16)
C31 Ti1 C36A 116.3(4)
N10 Ti1 C36A 129.5(4)
C36 Ti1 C36A 8.1(4)
C31 Ti1 P18 94.34(5)
N10 Ti1 P18 77.36(4)
C36 Ti1 P18 101.61(16)
C36A Ti1 P18 97.6(4)
C31 Ti1 P2 106.11(5)
N10 Ti1 P2 74.91(4)
C36 Ti1 P2 91.94(16)
C36A Ti1 P2 92.2(4)
P18 Ti1 P2 150.471(18)
C31 Ti1 H84 30.5(5)
N10 Ti1 H84 144.2(6)
C36 Ti1 H84 78.3(6)
C36A Ti1 H84 86.1(7)
P18 Ti1 H84 104.1(5)
P2 Ti1 H84 104.3(5)
C3 P2 C19 105.28(8)
C3 P2 C22 104.38(8)
C19 P2 C22 104.03(8)
C3 P2 Ti1 96.47(6)
C19 P2 Ti1 127.89(6)
C22 P2 Ti1 115.60(6)
C4 C3 C9 119.62(14)
C4 C3 P2 125.64(12)
C9 C3 P2 114.70(12)
C5 C4 C3 122.19(16)
C5 C4 H44 120.3(9)
C3 C4 H44 117.5(9)
C4 C5 C7 117.48(15)
C4 C5 C6 121.30(16)
C7 C5 C6 121.17(16)
C5 C6 H45 112.7(12)
C5 C6 H46 111.6(13)
H45 C6 H46 103.6(17)
C5 C6 H47 115.8(15)
H45 C6 H47 101.2(19)
H46 C6 H47 110.8(19)
C8 C7 C5 121.61(16)
C8 C7 H48 120.2(10)
C5 C7 H48 118.2(10)
C7 C8 C9 121.03(16)
C7 C8 H49 119.2(11)
C9 C8 H49 119.8(11)
C8 C9 N10 123.39(14)
C8 C9 C3 118.05(15)
N10 C9 C3 118.48(13)
C11 N10 C9 119.00(13)
C11 N10 Ti1 115.38(10)
C9 N10 Ti1 125.59(10)
N10 C11 C12 122.70(14)
N10 C11 C17 119.38(14)
C12 C11 C17 117.80(15)
C13 C12 C11 120.99(16)
C13 C12 H50 121.8(10)
C11 C12 H50 117.2(10)
C12 C13 C14 121.65(16)
C12 C13 H51 119.9(11)
C14 C13 H51 118.4(11)
C16 C14 C13 117.98(15)
C16 C14 C15 121.52(17)
C13 C14 C15 120.50(17)
C14 C15 H52 111.1(14)
C14 C15 H53 112.7(13)
H52 C15 H53 109.8(19)
C14 C15 H54 111.0(13)
H52 C15 H54 104.1(19)
H53 C15 H54 107.8(19)
C14 C16 C17 121.92(16)
C14 C16 H55 119.4(10)
C17 C16 H55 118.6(10)
C16 C17 C11 119.64(15)
C16 C17 P18 125.57(13)
C11 C17 P18 114.79(12)
C17 P18 C25 108.59(8)
C17 P18 C28 102.90(8)
C25 P18 C28 105.62(9)
C17 P18 Ti1 90.96(6)
C25 P18 Ti1 118.08(6)
C28 P18 Ti1 126.82(7)
C20 C19 C21 111.07(17)
C20 C19 P2 112.65(13)
C21 C19 P2 108.96(14)
C20 C19 H56 108.1(10)
C21 C19 H56 108.2(10)
P2 C19 H56 107.7(10)
C19 C20 H57 114.4(13)
C19 C20 H58 107.9(12)
H57 C20 H58 109.0(17)
C19 C20 H59 111.2(13)
H57 C20 H59 107.8(18)
H58 C20 H59 106.2(17)
C19 C21 H60 108.6(15)
C19 C21 H61 111.6(13)
H60 C21 H61 112.8(19)
C19 C21 H62 108.0(13)
H60 C21 H62 108(2)
H61 C21 H62 107.7(18)
C24 C22 C23 110.36(18)
C24 C22 P2 109.89(13)
C23 C22 P2 114.09(14)
C24 C22 H63 108.6(11)
C23 C22 H63 108.3(11)
P2 C22 H63 105.4(11)
C22 C23 H64 109.6(14)
C22 C23 H65 107.4(14)
H64 C23 H65 109.7(19)
C22 C23 H66 112.0(13)
H64 C23 H66 106.3(19)
H65 C23 H66 112(2)
C22 C24 H67 110.3(13)
C22 C24 H68 108.3(13)
H67 C24 H68 111.4(18)
C22 C24 H69 106.0(12)
H67 C24 H69 109.6(17)
H68 C24 H69 111.1(18)
C26 C25 C27 110.71(18)
C26 C25 P18 117.35(15)
C27 C25 P18 108.56(13)
C26 C25 H70 106.1(11)
C27 C25 H70 109.7(11)
P18 C25 H70 104.0(11)
C25 C26 H71 106.6(13)
C25 C26 H72 109.2(14)
H71 C26 H72 106.6(19)
C25 C26 H73 114.6(13)
H71 C26 H73 108.2(18)
H72 C26 H73 111.2(19)
C25 C27 H74 109.0(14)
C25 C27 H75 112.6(12)
H74 C27 H75 112.3(19)
C25 C27 H76 112.2(12)
H74 C27 H76 104.6(18)
H75 C27 H76 106.0(17)
C30 C28 C29 110.97(17)
C30 C28 P18 111.26(13)
C29 C28 P18 111.35(14)
C30 C28 H77 110.7(11)
C29 C28 H77 109.6(11)
P18 C28 H77 102.7(11)
C28 C29 H78 112.6(14)
C28 C29 H79 111.6(16)
H78 C29 H79 108(2)
C28 C29 H80 110.3(12)
H78 C29 H80 107.1(18)
H79 C29 H80 106.6(18)
C28 C30 H81 108.4(12)
C28 C30 H82 111.6(13)
H81 C30 H82 107.0(17)
C28 C30 H83 112.5(13)
H81 C30 H83 111.3(17)
H82 C30 H83 105.9(18)
C32 C31 Ti1 166.54(14)
C32 C31 H84 113.7(10)
Ti1 C31 H84 79.8(10)
C31 C32 C34 109.65(16)
C31 C32 C35 111.08(16)
C34 C32 C35 109.61(19)
C31 C32 C33 108.78(16)
C34 C32 C33 110.0(2)
C35 C32 C33 107.67(19)
C32 C33 H85 112.6(13)
C32 C33 H86 111.2(14)
H85 C33 H86 107.4(19)
C32 C33 H87 112.8(14)
H85 C33 H87 108.4(19)
H86 C33 H87 103.9(19)
C32 C34 H88 110.7(16)
C32 C34 H89 107.3(15)
H88 C34 H89 112(2)
C32 C34 H90 108.5(13)
H88 C34 H90 110(2)
H89 C34 H90 108.8(19)
C32 C35 H91 113.9(14)
C32 C35 H92 109.0(13)
H91 C35 H92 109.8(19)
C32 C35 H93 113.3(14)
H91 C35 H93 107.6(19)
H92 C35 H93 102.7(17)
C41 C36 C37 112.1(5)
C41 C36 Ti1 116.5(4)
C37 C36 Ti1 131.3(4)
C38 C37 C36 123.7(5)
C38 C37 H94 118.1
C36 C37 H94 118.1
C37 C38 C39 121.1(6)
C37 C38 H95 119.4
C39 C38 H95 119.4
C40 C39 C38 116.6(7)
C40 C39 H96 121.7
C38 C39 H96 121.7
C39 C40 F42 120.4(7)
C39 C40 C41 120.2(7)
F42 C40 C41 119.4(5)
C40 C41 C36 126.3(4)
C40 C41 F43 116.2(4)
C36 C41 F43 117.5(4)
C41A C36A C37A 116.1(15)
C41A C36A Ti1 128.8(13)
C37A C36A Ti1 115.0(11)
C36A C37A C38A 121.2(13)
C36A C37A H94A 119.4
C38A C37A H94A 119.4
C39A C38A C37A 116.4(18)
C39A C38A H95A 121.8
C37A C38A H95A 121.8
C40A C39A C38A 127(2)
C40A C39A H96A 116.6
C38A C39A H96A 116.6
C39A C40A F42A 124.9(16)
C39A C40A C41A 114.4(15)
F42A C40A C41A 120.6(15)
C36A C41A F43A 122.2(19)
C36A C41A C40A 124.8(13)
F43A C41A C40A 112.5(18)

loop_
_geom_bond_atom_site_label_1
_geom_bond_atom_site_label_2
_geom_bond_distance
Ti1 C31 1.8659(17)
Ti1 N10 2.0397(14)
Ti1 C36 2.173(7)
Ti1 C36A 2.21(2)
Ti1 P18 2.5692(8)
Ti1 P2 2.6305(7)
Ti1 H84 1.958(18)
P2 C3 1.8232(16)
P2 C19 1.8573(18)
P2 C22 1.8648(18)
C3 C4 1.399(2)
C3 C9 1.413(2)
C4 C5 1.391(2)
C4 H44 0.968(16)
C5 C7 1.397(2)
C5 C6 1.505(2)
C6 H45 1.05(2)
C6 H46 0.98(2)
C6 H47 0.85(2)
C7 C8 1.383(2)
C7 H48 0.965(17)
C8 C9 1.403(2)
C8 H49 0.869(17)
C9 N10 1.412(2)
N10 C11 1.410(2)
C11 C12 1.412(2)
C11 C17 1.416(2)
C12 C13 1.383(2)
C12 H50 0.966(18)
C13 C14 1.391(3)
C13 H51 0.945(19)
C14 C16 1.390(2)
C14 C15 1.513(3)
C15 H52 1.04(3)
C15 H53 0.93(2)
C15 H54 0.98(2)
C16 C17 1.405(2)
C16 H55 0.974(17)
C17 P18 1.8322(17)
P18 C25 1.8549(18)
P18 C28 1.8625(18)
C19 C20 1.523(3)
C19 C21 1.538(3)
C19 H56 0.978(18)
C20 H57 0.93(2)
C20 H58 0.96(2)
C20 H59 0.94(2)
C21 H60 0.87(2)
C21 H61 1.01(2)
C21 H62 1.00(2)
C22 C24 1.524(3)
C22 C23 1.526(3)
C22 H63 0.991(18)
C23 H64 0.97(2)
C23 H65 0.99(3)
C23 H66 0.95(2)
C24 H67 0.93(2)
C24 H68 0.93(2)
C24 H69 0.99(2)
C25 C26 1.539(3)
C25 C27 1.542(3)
C25 H70 0.934(18)
C26 H71 1.00(2)
C26 H72 0.97(2)
C26 H73 0.95(2)
C27 H74 0.95(3)
C27 H75 1.01(2)
C27 H76 1.06(2)
C28 C30 1.530(3)
C28 C29 1.538(3)
C28 H77 0.943(19)
C29 H78 0.96(2)
C29 H79 0.87(2)
C29 H80 1.09(2)
C30 H81 1.00(2)
C30 H82 1.02(2)
C30 H83 0.97(2)
C31 C32 1.517(2)
C31 H84 1.010(19)
C32 C34 1.526(3)
C32 C35 1.536(3)
C32 C33 1.544(3)
C33 H85 1.02(2)
C33 H86 1.06(3)
C33 H87 0.95(3)
C34 H88 0.91(3)
C34 H89 0.94(3)
C34 H90 0.97(2)
C35 H91 0.92(2)
C35 H92 1.10(2)
C35 H93 0.96(2)
C36 C41 1.380(7)
C36 C37 1.412(7)
C37 C38 1.370(12)
C37 H94 0.9500
C38 C39 1.412(10)
C38 H95 0.9500
C39 C40 1.371(8)
C39 H96 0.9500
C40 F42 1.377(7)
C40 C41 1.378(10)
C41 F43 1.414(4)
C36A C41A 1.33(2)
C36A C37A 1.362(16)
C37A C38A 1.39(3)
C37A H94A 0.9500
C38A C39A 1.351(18)
C38A H95A 0.9500
C39A C40A 1.26(3)
C39A H96A 0.9500
C40A F42A 1.338(17)
C40A C41A 1.42(3)
C41A F43A 1.405(10)

loop_
_geom_torsion_atom_site_label_1
_geom_torsion_atom_site_label_2
_geom_torsion_atom_site_label_3
_geom_torsion_atom_site_label_4
_geom_torsion
C31 Ti1 P2 C3 -134.09(7)
N10 Ti1 P2 C3 -22.71(6)
C36 Ti1 P2 C3 115.88(16)
C36A Ti1 P2 C3 107.7(4)
P18 Ti1 P2 C3 -2.05(6)
C31 Ti1 P2 C19 110.80(9)
N10 Ti1 P2 C19 -137.82(8)
C36 Ti1 P2 C19 0.77(17)
C36A Ti1 P2 C19 -7.4(4)
P18 Ti1 P2 C19 -117.16(8)
C31 Ti1 P2 C22 -24.74(9)
N10 Ti1 P2 C22 86.65(8)
C36 Ti1 P2 C22 -134.76(17)
C36A Ti1 P2 C22 -142.9(4)
P18 Ti1 P2 C22 107.30(7)
C19 P2 C3 C4 -25.89(16)
C22 P2 C3 C4 83.34(15)
Ti1 P2 C3 C4 -158.10(13)
C19 P2 C3 C9 151.89(12)
C22 P2 C3 C9 -98.87(13)
Ti1 P2 C3 C9 19.68(12)
C9 C3 C4 C5 0.4(2)
P2 C3 C4 C5 178.07(13)
C3 C4 C5 C7 0.7(2)
C3 C4 C5 C6 -176.96(16)
C4 C5 C7 C8 -0.7(3)
C6 C5 C7 C8 176.96(17)
C5 C7 C8 C9 -0.4(3)
C7 C8 C9 N10 -175.17(15)
C7 C8 C9 C3 1.5(2)
C4 C3 C9 C8 -1.5(2)
P2 C3 C9 C8 -179.42(12)
C4 C3 C9 N10 175.35(14)
P2 C3 C9 N10 -2.58(18)
C8 C9 N10 C11 -32.1(2)
C3 C9 N10 C11 151.21(14)
C8 C9 N10 Ti1 149.91(13)
C3 C9 N10 Ti1 -26.75(19)
C31 Ti1 N10 C11 -46.54(13)
C36 Ti1 N10 C11 136.1(2)
C36A Ti1 N10 C11 132.1(6)
P18 Ti1 N10 C11 42.55(10)
P2 Ti1 N10 C11 -147.71(11)
C31 Ti1 N10 C9 131.49(12)
C36 Ti1 N10 C9 -45.9(3)
C36A Ti1 N10 C9 -49.9(6)
P18 Ti1 N10 C9 -139.42(12)
P2 Ti1 N10 C9 30.32(11)
C9 N10 C11 C12 -38.2(2)
Ti1 N10 C11 C12 139.98(13)
C9 N10 C11 C17 145.72(14)
Ti1 N10 C11 C17 -36.11(17)
N10 C11 C12 C13 -177.01(14)
C17 C11 C12 C13 -0.9(2)
C11 C12 C13 C14 0.0(3)
C12 C13 C14 C16 1.1(2)
C12 C13 C14 C15 -178.18(17)
C13 C14 C16 C17 -1.4(2)
C15 C14 C16 C17 177.85(16)
C14 C16 C17 C11 0.6(2)
C14 C16 C17 P18 -178.47(13)
N10 C11 C17 C16 176.81(14)
C12 C11 C17 C16 0.5(2)
N10 C11 C17 P18 -4.01(19)
C12 C11 C17 P18 179.71(11)
C16 C17 P18 C25 -31.01(17)
C11 C17 P18 C25 149.88(12)
C16 C17 P18 C28 80.61(16)
C11 C17 P18 C28 -98.50(13)
C16 C17 P18 Ti1 -151.16(14)
C11 C17 P18 Ti1 29.73(11)
C31 Ti1 P18 C17 79.33(8)
N10 Ti1 P18 C17 -34.55(6)
C36 Ti1 P18 C17 -170.64(16)
C36A Ti1 P18 C17 -163.4(4)
P2 Ti1 P18 C17 -54.98(6)
C31 Ti1 P18 C25 -32.40(9)
N10 Ti1 P18 C25 -146.28(8)
C36 Ti1 P18 C25 77.64(17)
C36A Ti1 P18 C25 84.8(4)
P2 Ti1 P18 C25 -166.71(8)
C31 Ti1 P18 C28 -173.73(9)
N10 Ti1 P18 C28 72.39(8)
C36 Ti1 P18 C28 -63.69(17)
C36A Ti1 P18 C28 -56.5(4)
P2 Ti1 P18 C28 51.96(9)
C3 P2 C19 C20 -59.75(15)
C22 P2 C19 C20 -169.24(14)
Ti1 P2 C19 C20 51.39(16)
C3 P2 C19 C21 176.52(14)
C22 P2 C19 C21 67.03(16)
Ti1 P2 C19 C21 -72.34(16)
C3 P2 C22 C24 59.92(15)
C19 P2 C22 C24 170.07(14)
Ti1 P2 C22 C24 -44.66(16)
C3 P2 C22 C23 -64.62(18)
C19 P2 C22 C23 45.53(18)
Ti1 P2 C22 C23 -169.21(15)
C17 P18 C25 C26 79.27(18)
C28 P18 C25 C26 -30.52(19)
Ti1 P18 C25 C26 -179.23(15)
C17 P18 C25 C27 -154.31(14)
C28 P18 C25 C27 95.90(15)
Ti1 P18 C25 C27 -52.81(16)
C17 P18 C28 C30 53.67(16)
C25 P18 C28 C30 167.47(14)
Ti1 P18 C28 C30 -47.45(16)
C17 P18 C28 C29 178.04(15)
C25 P18 C28 C29 -68.16(17)
Ti1 P18 C28 C29 76.91(16)
N10 Ti1 C31 C32 8.7(6)
C36 Ti1 C31 C32 -173.2(6)
C36A Ti1 C31 C32 -170.1(7)
P18 Ti1 C31 C32 -69.4(6)
P2 Ti1 C31 C32 89.0(6)
Ti1 C31 C32 C34 6.9(7)
Ti1 C31 C32 C35 128.2(5)
Ti1 C31 C32 C33 -113.5(6)
C31 Ti1 C36 C41 166.5(3)
N10 Ti1 C36 C41 -16.1(5)
C36A Ti1 C36 C41 6(4)
P18 Ti1 C36 C41 67.8(4)
P2 Ti1 C36 C41 -85.8(4)
C31 Ti1 C36 C37 -11.7(6)
N10 Ti1 C36 C37 165.8(5)
C36A Ti1 C36 C37 -172(5)
P18 Ti1 C36 C37 -110.4(6)
P2 Ti1 C36 C37 96.0(6)
C41 C36 C37 C38 -1.7(9)
Ti1 C36 C37 C38 176.5(6)
C36 C37 C38 C39 0.7(12)
C37 C38 C39 C40 1.2(13)
C38 C39 C40 F42 177.7(7)
C38 C39 C40 C41 -1.8(13)
C39 C40 C41 C36 0.7(11)
F42 C40 C41 C36 -178.8(5)
C39 C40 C41 F43 178.6(7)
F42 C40 C41 F43 -0.9(8)
C37 C36 C41 C40 1.0(8)
Ti1 C36 C41 C40 -177.5(5)
C37 C36 C41 F43 -176.8(4)
Ti1 C36 C41 F43 4.7(5)
C31 Ti1 C36A C41A -13(2)
N10 Ti1 C36A C41A 168.6(16)
C36 Ti1 C36A C41A 8(3)
P18 Ti1 C36A C41A -111.5(18)
P2 Ti1 C36A C41A 96.4(18)
C31 Ti1 C36A C37A 164.5(9)
N10 Ti1 C36A C37A -14.1(14)
C36 Ti1 C36A C37A -174(5)
P18 Ti1 C36A C37A 65.8(11)
P2 Ti1 C36A C37A -86.3(11)
C41A C36A C37A C38A 1(2)
Ti1 C36A C37A C38A -176.6(12)
C36A C37A C38A C39A -5(3)
C37A C38A C39A C40A 5(4)
C38A C39A C40A F42A -178(2)
C38A C39A C40A C41A -2(4)
C37A C36A C41A F43A 173.5(15)
Ti1 C36A C41A F43A -9(3)
C37A C36A C41A C40A 2(3)
Ti1 C36A C41A C40A 179.4(15)
C39A C40A C41A C36A -2(3)
F42A C40A C41A C36A 174.6(19)
C39A C40A C41A F43A -173.7(19)
F42A C40A C41A F43A 2(3)
